data_4302913
loop_
_publ_author_name
'Ester Alonso'
'Juan Forni\'es'
'Consuelo Fortu\~no'
'Agust\'i Lled\'os'
'Antonio Mart\'in'
'Ainara Nova'

_publ_section_title
;
Behavior of P-Pt and P-Pd Bonds in Phosphido Complexes toward
Electrophilic Fragments
;
_journal_name_full 'Inorganic Chemistry'
_journal_page_first 7679
_journal_page_last 7690
_journal_paper_doi 10.1021/ic900415m
_journal_volume 48
_journal_year 2009
_chemical_formula_sum 'C74.5 H55 Ag Cl6 F10 O4 P4 Pt2'
_chemical_formula_weight 2038.81
_chemical_name_systematic
; 
 ? 
;
_space_group_IT_number 2
_symmetry_cell_setting triclinic
_symmetry_space_group_name_Hall '-P 1'
_symmetry_space_group_name_H-M 'P -1'
_atom_sites_solution_hydrogens geom
_atom_sites_solution_primary direct
_atom_sites_solution_secondary difmap
_audit_creation_method SHELXL-97
_cell_angle_alpha 90.734(7)
_cell_angle_beta 91.811(6)
_cell_angle_gamma 113.422(7)
_cell_formula_units_Z 2
_cell_length_a 12.7400(10)
_cell_length_b 13.840(2)
_cell_length_c 23.114(3)
_cell_measurement_reflns_used 350
_cell_measurement_temperature 566(2)
_cell_measurement_theta_max 23.8
_cell_measurement_theta_min 2.34
_cell_volume 3736.4(8)
_computing_structure_refinement 'SHELXL-97 (Sheldrick, 1997)'
_computing_structure_solution 'SHELXS-97 (Sheldrick, 1990)'
_diffrn_ambient_temperature 173(2)
_diffrn_measured_fraction_theta_full 0.931
_diffrn_measured_fraction_theta_max 0.840
_diffrn_measurement_device_type 'CCD area detector'
_diffrn_measurement_method 'w scans'
_diffrn_radiation_monochromator graphite
_diffrn_radiation_source 'fine-focus sealed tube'
_diffrn_radiation_type MoK\a
_diffrn_radiation_wavelength 0.71073
_diffrn_reflns_av_R_equivalents 0.0708
_diffrn_reflns_av_sigmaI/netI 0.0548
_diffrn_reflns_limit_h_max 12
_diffrn_reflns_limit_h_min -15
_diffrn_reflns_limit_k_max 15
_diffrn_reflns_limit_k_min -16
_diffrn_reflns_limit_l_max 20
_diffrn_reflns_limit_l_min -28
_diffrn_reflns_number 18383
_diffrn_reflns_theta_full 25.00
_diffrn_reflns_theta_max 26.11
_diffrn_reflns_theta_min 1.60
_exptl_absorpt_coefficient_mu 4.368
_exptl_absorpt_correction_T_max 0.4081
_exptl_absorpt_correction_T_min 0.2740
_exptl_absorpt_correction_type multi-scan
_exptl_crystal_colour orange
_exptl_crystal_density_diffrn 1.812
_exptl_crystal_density_method 'not measured'
_exptl_crystal_description block
_exptl_crystal_F_000 1978
_exptl_crystal_size_max 0.40
_exptl_crystal_size_mid 0.30
_exptl_crystal_size_min 0.25
_refine_diff_density_max 2.914
_refine_diff_density_min -3.025
_refine_diff_density_rms 0.222
_refine_ls_extinction_coef 0.00112(13)
_refine_ls_extinction_expression Fc^*^=kFc[1+0.001xFc^2^\l^3^/sin(2\q)]^-1/4^
_refine_ls_extinction_method SHELXL
_refine_ls_goodness_of_fit_ref 1.129
_refine_ls_hydrogen_treatment constr
_refine_ls_matrix_type full
_refine_ls_number_parameters 921
_refine_ls_number_reflns 12478
_refine_ls_number_restraints 26
_refine_ls_restrained_S_all 1.143
_refine_ls_R_factor_all 0.0663
_refine_ls_R_factor_gt 0.0589
_refine_ls_shift/su_max 0.001
_refine_ls_shift/su_mean 0.000
_refine_ls_structure_factor_coef Fsqd
_refine_ls_weighting_details 'calc w=1/[\s^2^(Fo^2^)+(0.0712P)^2^+41.8690P] where P=(Fo^2^+2Fc^2^)/3'
_refine_ls_weighting_scheme calc
_refine_ls_wR_factor_gt 0.1474
_refine_ls_wR_factor_ref 0.1564
_reflns_number_gt 11270
_reflns_number_total 12478
_reflns_threshold_expression >2sigma(I)
_cod_data_source_file ic900415m_si_002_1.cif
_cod_data_source_block 2
_cod_original_cell_volume 3736.5(8)
_cod_original_formula_sum 'C74.50 H55 Ag Cl6 F10 O4 P4 Pt2'
_cod_database_code 4302913

loop_
_symmetry_equiv_pos_as_xyz
'x, y, z'
'-x, -y, -z'

loop_
_atom_site_label
_atom_site_type_symbol
_atom_site_fract_x
_atom_site_fract_y
_atom_site_fract_z
_atom_site_U_iso_or_equiv
_atom_site_adp_type
_atom_site_occupancy
_atom_site_symmetry_multiplicity
_atom_site_calc_flag
_atom_site_refinement_flags
_atom_site_disorder_assembly
_atom_site_disorder_group
Pt1 Pt 0.41247(3) 0.08276(3) 0.256483(14) 0.02297(12) Uani 1 1 d . . .
Pt2 Pt 0.40569(3) 0.19494(3) 0.351956(14) 0.02276(12) Uani 1 1 d . . .
Ag Ag 0.24428(6) -0.10941(6) 0.23242(3) 0.03378(19) Uani 1 1 d . . .
P1 P 0.26731(19) 0.02882(18) 0.31946(10) 0.0234(5) Uani 1 1 d . . .
P2 P 0.54363(19) 0.24202(18) 0.28387(10) 0.0243(5) Uani 1 1 d . . .
P3 P 0.4792(2) 0.02399(18) 0.18058(10) 0.0247(5) Uani 1 1 d . . .
P4 P 0.0959(2) -0.2825(2) 0.21737(12) 0.0327(5) Uani 1 1 d . . .
C1 C 0.4968(8) 0.3390(8) 0.3926(4) 0.032(2) Uani 1 1 d . . .
C2 C 0.4874(8) 0.4299(7) 0.3732(4) 0.031(2) Uani 1 1 d . . .
C3 C 0.5396(10) 0.5277(8) 0.4028(5) 0.039(2) Uani 1 1 d . . .
C4 C 0.6056(10) 0.5353(8) 0.4529(6) 0.047(3) Uani 1 1 d . . .
C5 C 0.6159(9) 0.4473(10) 0.4728(5) 0.046(3) Uani 1 1 d . . .
C6 C 0.5630(8) 0.3526(8) 0.4434(4) 0.033(2) Uani 1 1 d . . .
F2 F 0.4262(5) 0.4286(5) 0.3250(3) 0.0415(14) Uani 1 1 d . . .
F3 F 0.5274(7) 0.6133(5) 0.3827(4) 0.061(2) Uani 1 1 d . . .
F4 F 0.6548(7) 0.6290(6) 0.4815(4) 0.072(2) Uani 1 1 d . . .
F5 F 0.6756(6) 0.4541(6) 0.5231(3) 0.062(2) Uani 1 1 d . . .
F6 F 0.5736(6) 0.2675(5) 0.4668(3) 0.0443(15) Uani 1 1 d . . .
C7 C 0.2943(7) 0.1733(7) 0.4199(4) 0.0261(19) Uani 1 1 d . . .
C8 C 0.2125(8) 0.2149(7) 0.4190(4) 0.029(2) Uani 1 1 d . . .
C9 C 0.1378(9) 0.2010(9) 0.4626(5) 0.044(3) Uani 1 1 d . . .
C10 C 0.1468(10) 0.1463(9) 0.5113(5) 0.047(3) Uani 1 1 d . . .
C11 C 0.2290(10) 0.1057(9) 0.5146(4) 0.042(3) Uani 1 1 d . . .
C12 C 0.3011(8) 0.1202(8) 0.4700(4) 0.033(2) Uani 1 1 d . . .
F8 F 0.2020(5) 0.2700(5) 0.3731(2) 0.0391(13) Uani 1 1 d . . .
F9 F 0.0577(6) 0.2425(6) 0.4594(3) 0.061(2) Uani 1 1 d . . .
F10 F 0.0728(7) 0.1333(7) 0.5539(3) 0.071(2) Uani 1 1 d . . .
F11 F 0.2374(8) 0.0538(7) 0.5619(3) 0.073(2) Uani 1 1 d . . .
F12 F 0.3811(6) 0.0799(5) 0.4763(3) 0.0465(15) Uani 1 1 d . . .
C13 C 0.1328(8) 0.0407(8) 0.3039(4) 0.029(2) Uani 1 1 d . . .
C14 C 0.1189(9) 0.0743(10) 0.2489(5) 0.041(3) Uani 1 1 d . . .
H14A H 0.1743 0.0849 0.2217 0.050 Uiso 1 1 calc R . .
C15 C 0.0206(10) 0.0921(11) 0.2351(5) 0.053(3) Uani 1 1 d . . .
H15A H 0.0109 0.1149 0.1984 0.064 Uiso 1 1 calc R . .
C16 C -0.0622(10) 0.0762(11) 0.2752(6) 0.051(3) Uani 1 1 d . . .
H16A H -0.1279 0.0871 0.2655 0.062 Uiso 1 1 calc R . .
C17 C -0.0465(9) 0.0439(9) 0.3299(5) 0.041(2) Uani 1 1 d . . .
H17A H -0.1017 0.0344 0.3572 0.049 Uiso 1 1 calc R . .
C18 C 0.0496(8) 0.0254(8) 0.3449(4) 0.032(2) Uani 1 1 d . . .
H18A H 0.0589 0.0031 0.3818 0.038 Uiso 1 1 calc R . .
C19 C 0.2510(7) -0.0770(7) 0.3683(4) 0.0256(19) Uani 1 1 d . . .
C20 C 0.3540(9) -0.0849(9) 0.3889(5) 0.043(3) Uani 1 1 d . . .
H20A H 0.4244 -0.0374 0.3770 0.051 Uiso 1 1 calc R . .
C21 C 0.3491(10) -0.1620(9) 0.4262(5) 0.046(3) Uani 1 1 d . . .
H21A H 0.4166 -0.1665 0.4395 0.055 Uiso 1 1 calc R . .
C22 C 0.2451(10) -0.2339(9) 0.4447(5) 0.044(3) Uani 1 1 d . . .
H22A H 0.2425 -0.2861 0.4703 0.053 Uiso 1 1 calc R . .
C23 C 0.1431(9) -0.2261(9) 0.4239(5) 0.042(2) Uani 1 1 d . . .
H23A H 0.0728 -0.2735 0.4361 0.050 Uiso 1 1 calc R . .
C24 C 0.1468(8) -0.1498(7) 0.3860(4) 0.030(2) Uani 1 1 d . . .
H24A H 0.0790 -0.1466 0.3721 0.036 Uiso 1 1 calc R . .
C25 C 0.6861(8) 0.2589(8) 0.3073(4) 0.030(2) Uani 1 1 d . . .
C26 C 0.7004(10) 0.2179(9) 0.3597(4) 0.039(2) Uani 1 1 d . . .
H26A H 0.6377 0.1844 0.3823 0.046 Uiso 1 1 calc R . .
C27 C 0.8090(10) 0.2268(11) 0.3788(6) 0.055(3) Uani 1 1 d . . .
H27A H 0.8183 0.1995 0.4142 0.065 Uiso 1 1 calc R . .
C28 C 0.9022(11) 0.2755(12) 0.3457(6) 0.062(4) Uani 1 1 d . . .
H28A H 0.9749 0.2834 0.3590 0.074 Uiso 1 1 calc R . .
C29 C 0.8859(10) 0.3133(11) 0.2916(6) 0.056(3) Uani 1 1 d . . .
H29A H 0.9479 0.3443 0.2681 0.067 Uiso 1 1 calc R . .
C30 C 0.7800(9) 0.3048(9) 0.2731(5) 0.040(2) Uani 1 1 d . . .
H30A H 0.7704 0.3301 0.2371 0.048 Uiso 1 1 calc R . .
C31 C 0.5541(8) 0.3530(7) 0.2393(4) 0.030(2) Uani 1 1 d . . .
C32 C 0.6427(8) 0.4502(8) 0.2452(5) 0.038(2) Uani 1 1 d . . .
H32A H 0.7027 0.4621 0.2721 0.046 Uiso 1 1 calc R . .
C33 C 0.6411(10) 0.5309(8) 0.2102(5) 0.046(3) Uani 1 1 d . . .
H33A H 0.7000 0.5974 0.2143 0.055 Uiso 1 1 calc R . .
C34 C 0.5549(11) 0.5137(10) 0.1704(6) 0.056(3) Uani 1 1 d . . .
H34A H 0.5570 0.5678 0.1464 0.068 Uiso 1 1 calc R . .
C35 C 0.4651(11) 0.4182(10) 0.1649(6) 0.053(3) Uani 1 1 d . . .
H35A H 0.4048 0.4085 0.1386 0.064 Uiso 1 1 calc R . .
C36 C 0.4634(9) 0.3349(8) 0.1989(4) 0.036(2) Uani 1 1 d . . .
H36A H 0.4036 0.2689 0.1947 0.043 Uiso 1 1 calc R . .
C37 C 0.6182(8) 0.1111(7) 0.1553(4) 0.028(2) Uani 1 1 d . . .
C38 C 0.7139(9) 0.0878(9) 0.1557(4) 0.039(2) Uani 1 1 d . . .
H38A H 0.7104 0.0240 0.1699 0.047 Uiso 1 1 calc R . .
C39 C 0.8160(9) 0.1602(11) 0.1348(5) 0.051(3) Uani 1 1 d . . .
H39A H 0.8803 0.1442 0.1352 0.061 Uiso 1 1 calc R . .
C40 C 0.8231(10) 0.2548(10) 0.1137(5) 0.051(3) Uani 1 1 d . . .
H40A H 0.8920 0.3032 0.1007 0.061 Uiso 1 1 calc R . .
C41 C 0.7268(11) 0.2771(10) 0.1121(5) 0.052(3) Uani 1 1 d . . .
H41A H 0.7309 0.3408 0.0976 0.063 Uiso 1 1 calc R . .
C42 C 0.6248(10) 0.2063(9) 0.1316(5) 0.041(2) Uani 1 1 d . . .
H42A H 0.5600 0.2214 0.1291 0.050 Uiso 1 1 calc R . .
C43 C 0.3892(8) -0.0067(7) 0.1145(4) 0.030(2) Uani 1 1 d . . .
C44 C 0.2995(9) 0.0271(9) 0.1103(5) 0.042(3) Uani 1 1 d . . .
H44A H 0.2830 0.0602 0.1419 0.050 Uiso 1 1 calc R . .
C45 C 0.2353(12) 0.0110(10) 0.0589(5) 0.054(3) Uani 1 1 d . . .
H45A H 0.1771 0.0354 0.0558 0.064 Uiso 1 1 calc R . .
C46 C 0.2564(12) -0.0407(11) 0.0123(5) 0.058(3) Uani 1 1 d . . .
H46A H 0.2119 -0.0516 -0.0218 0.069 Uiso 1 1 calc R . .
C47 C 0.3436(11) -0.0763(10) 0.0160(5) 0.050(3) Uani 1 1 d . . .
H47A H 0.3561 -0.1131 -0.0152 0.060 Uiso 1 1 calc R . .
C48 C 0.4128(10) -0.0570(9) 0.0666(5) 0.043(3) Uani 1 1 d . . .
H48A H 0.4740 -0.0774 0.0684 0.051 Uiso 1 1 calc R . .
C49 C 0.4952(9) -0.0934(8) 0.2057(4) 0.031(2) Uani 1 1 d . . .
C50 C 0.5587(11) -0.0845(10) 0.2561(5) 0.049(3) Uani 1 1 d . . .
H50A H 0.5984 -0.0185 0.2737 0.059 Uiso 1 1 calc R . .
C51 C 0.5644(13) -0.1730(13) 0.2812(6) 0.063(4) Uani 1 1 d . . .
H51A H 0.6096 -0.1657 0.3147 0.075 Uiso 1 1 calc R . .
C52 C 0.5038(13) -0.2711(12) 0.2568(7) 0.068(4) Uani 1 1 d . . .
H52A H 0.5075 -0.3302 0.2738 0.082 Uiso 1 1 calc R . .
C53 C 0.4374(11) -0.2819(9) 0.2070(7) 0.056(4) Uani 1 1 d . . .
H53A H 0.3960 -0.3486 0.1906 0.068 Uiso 1 1 calc R . .
C54 C 0.4316(9) -0.1949(8) 0.1811(5) 0.043(3) Uani 1 1 d . . .
H54A H 0.3862 -0.2029 0.1476 0.051 Uiso 1 1 calc R . .
C55 C -0.0236(8) -0.2913(8) 0.2617(5) 0.039(2) Uani 1 1 d . . .
C56 C -0.0654(9) -0.3610(9) 0.3047(5) 0.047(3) Uani 1 1 d . . .
H56A H -0.0358 -0.4115 0.3113 0.056 Uiso 1 1 calc R . .
C57 C -0.1535(11) -0.3573(12) 0.3394(6) 0.064(4) Uani 1 1 d . . .
H57A H -0.1800 -0.4032 0.3698 0.077 Uiso 1 1 calc R . .
C58 C -0.1988(10) -0.2847(13) 0.3274(7) 0.068(4) Uani 1 1 d . . .
H58A H -0.2572 -0.2818 0.3496 0.081 Uiso 1 1 calc R . .
C59 C -0.1596(11) -0.2166(11) 0.2833(7) 0.062(4) Uani 1 1 d . . .
H59A H -0.1916 -0.1681 0.2756 0.075 Uiso 1 1 calc R . .
C60 C -0.0734(8) -0.2193(9) 0.2502(5) 0.044(3) Uani 1 1 d . . .
H60A H -0.0478 -0.1731 0.2199 0.053 Uiso 1 1 calc R . .
C61 C 0.1404(8) -0.3852(8) 0.2422(5) 0.038(2) Uani 1 1 d . . .
C62 C 0.1922(10) -0.3742(10) 0.2965(5) 0.046(3) Uani 1 1 d . . .
H62A H 0.2046 -0.3149 0.3196 0.055 Uiso 1 1 calc R . .
C63 C 0.2261(11) -0.4520(14) 0.3166(6) 0.068(4) Uani 1 1 d . . .
H63A H 0.2574 -0.4468 0.3540 0.081 Uiso 1 1 calc R . .
C64 C 0.2130(11) -0.5383(12) 0.2805(7) 0.067(4) Uani 1 1 d . . .
H64A H 0.2370 -0.5896 0.2939 0.081 Uiso 1 1 calc R . .
C65 C 0.1661(10) -0.5483(10) 0.2265(7) 0.056(3) Uani 1 1 d . . .
H65A H 0.1579 -0.6061 0.2030 0.068 Uiso 1 1 calc R . .
C66 C 0.1294(10) -0.4708(9) 0.2057(5) 0.043(3) Uani 1 1 d . . .
H66A H 0.0983 -0.4764 0.1682 0.052 Uiso 1 1 calc R . .
C67 C 0.0343(9) -0.3202(8) 0.1456(5) 0.037(2) Uani 1 1 d . . .
C68 C 0.0942(11) -0.2675(10) 0.0982(5) 0.053(3) Uani 1 1 d . . .
H68A H 0.1648 -0.2115 0.1042 0.063 Uiso 1 1 calc R . .
C69 C 0.0493(13) -0.2977(12) 0.0420(6) 0.065(4) Uani 1 1 d . . .
H69A H 0.0897 -0.2611 0.0109 0.078 Uiso 1 1 calc R . .
C70 C -0.0531(14) -0.3803(11) 0.0324(6) 0.066(4) Uani 1 1 d . . .
H70A H -0.0808 -0.4026 -0.0053 0.080 Uiso 1 1 calc R . .
C71 C -0.1168(13) -0.4319(10) 0.0796(6) 0.067(4) Uani 1 1 d . . .
H71A H -0.1887 -0.4858 0.0732 0.081 Uiso 1 1 calc R . .
C72 C -0.0732(11) -0.4029(9) 0.1353(6) 0.054(3) Uani 1 1 d . . .
H72A H -0.1152 -0.4382 0.1663 0.065 Uiso 1 1 calc R . .
Cl1 Cl 0.1598(2) 0.2555(2) 0.08651(13) 0.0480(6) Uani 1 1 d . . .
O1 O 0.0718(9) 0.1710(9) 0.0569(6) 0.096(4) Uani 1 1 d . . .
O2 O 0.2511(9) 0.3030(10) 0.0507(5) 0.086(4) Uani 1 1 d . . .
O3 O 0.1997(9) 0.2204(9) 0.1372(5) 0.082(3) Uani 1 1 d . . .
O4 O 0.1129(13) 0.3293(12) 0.1031(5) 0.108(5) Uani 1 1 d . . .
C73 C 0.6146(12) 0.4335(12) -0.0371(6) 0.063(4) Uani 1 1 d . . .
Cl2 Cl 0.7186(5) 0.3771(4) -0.0501(2) 0.0986(14) Uani 1 1 d . . .
Cl3 Cl 0.5377(8) 0.3844(8) 0.0183(5) 0.184(3) Uani 1 1 d U . .
C74 C 0.8098(17) 0.8121(13) 0.0801(9) 0.089(6) Uani 1 1 d . . .
Cl4 Cl 0.6953(5) 0.7967(4) 0.1249(3) 0.1073(16) Uani 1 1 d U . .
Cl5 Cl 0.9206(4) 0.9335(4) 0.0925(3) 0.1040(16) Uani 1 1 d . . .
C75 C 1.043(2) 0.476(3) 0.4722(10) 0.105(12) Uani 0.50 1 d PDU . .
Cl6 Cl 0.9135(6) 0.4805(6) 0.4547(4) 0.141(2) Uani 1 1 d DU . .

loop_
_atom_site_aniso_label
_atom_site_aniso_U_11
_atom_site_aniso_U_22
_atom_site_aniso_U_33
_atom_site_aniso_U_23
_atom_site_aniso_U_13
_atom_site_aniso_U_12
Pt1 0.02353(19) 0.02270(19) 0.0214(2) -0.00020(13) 0.00250(13) 0.00781(14)
Pt2 0.02334(19) 0.0239(2) 0.02045(19) -0.00018(13) 0.00152(13) 0.00879(14)
Ag 0.0302(4) 0.0278(4) 0.0361(4) -0.0060(3) 0.0038(3) 0.0038(3)
P1 0.0225(11) 0.0256(11) 0.0216(11) 0.0030(9) 0.0031(9) 0.0086(9)
P2 0.0222(11) 0.0237(11) 0.0259(12) 0.0019(9) 0.0043(9) 0.0077(9)
P3 0.0298(12) 0.0268(12) 0.0185(11) 0.0009(9) 0.0057(9) 0.0118(10)
P4 0.0299(12) 0.0281(13) 0.0347(14) -0.0022(10) -0.0007(10) 0.0062(10)
C1 0.032(5) 0.030(5) 0.037(5) 0.008(4) 0.004(4) 0.014(4)
C2 0.034(5) 0.028(5) 0.029(5) -0.004(4) 0.010(4) 0.010(4)
C3 0.051(6) 0.034(6) 0.041(6) 0.010(5) 0.022(5) 0.024(5)
C4 0.041(6) 0.027(5) 0.065(8) -0.009(5) 0.004(6) 0.006(5)
C5 0.034(5) 0.058(7) 0.035(6) -0.021(5) -0.006(5) 0.007(5)
C6 0.032(5) 0.039(6) 0.028(5) -0.005(4) 0.002(4) 0.015(4)
F2 0.048(3) 0.044(3) 0.039(3) 0.007(3) -0.002(3) 0.025(3)
F3 0.071(5) 0.026(3) 0.088(6) 0.003(3) 0.018(4) 0.022(3)
F4 0.062(5) 0.045(4) 0.089(6) -0.041(4) 0.001(4) 0.003(4)
F5 0.056(4) 0.077(5) 0.039(4) -0.024(4) -0.015(3) 0.015(4)
F6 0.057(4) 0.048(4) 0.032(3) -0.001(3) -0.010(3) 0.026(3)
C7 0.025(4) 0.022(4) 0.030(5) -0.005(4) 0.000(4) 0.008(4)
C8 0.038(5) 0.029(5) 0.020(4) 0.000(4) 0.009(4) 0.013(4)
C9 0.039(6) 0.043(6) 0.049(7) -0.009(5) 0.011(5) 0.016(5)
C10 0.051(7) 0.045(6) 0.035(6) -0.011(5) 0.021(5) 0.008(5)
C11 0.056(7) 0.039(6) 0.023(5) 0.010(4) 0.016(5) 0.011(5)
C12 0.036(5) 0.033(5) 0.035(5) -0.004(4) -0.002(4) 0.018(4)
F8 0.044(3) 0.047(3) 0.033(3) 0.008(3) 0.009(3) 0.024(3)
F9 0.048(4) 0.076(5) 0.071(5) -0.013(4) 0.014(4) 0.035(4)
F10 0.070(5) 0.087(6) 0.055(5) 0.008(4) 0.039(4) 0.030(4)
F11 0.096(6) 0.091(6) 0.043(4) 0.036(4) 0.034(4) 0.046(5)
F12 0.054(4) 0.064(4) 0.032(3) 0.012(3) 0.002(3) 0.035(3)
C13 0.028(5) 0.037(5) 0.022(5) -0.002(4) 0.007(4) 0.012(4)
C14 0.035(5) 0.062(7) 0.035(6) 0.007(5) 0.001(4) 0.028(5)
C15 0.049(7) 0.079(9) 0.043(7) 0.016(6) 0.005(5) 0.036(7)
C16 0.039(6) 0.068(8) 0.057(8) 0.000(6) -0.003(5) 0.032(6)
C17 0.031(5) 0.046(6) 0.048(6) 0.004(5) 0.005(5) 0.019(5)
C18 0.026(5) 0.033(5) 0.033(5) 0.006(4) 0.006(4) 0.009(4)
C19 0.017(4) 0.032(5) 0.019(4) -0.013(4) -0.005(3) 0.002(4)
C20 0.038(6) 0.034(6) 0.051(7) 0.010(5) -0.001(5) 0.009(5)
C21 0.048(6) 0.047(7) 0.051(7) 0.007(5) 0.000(5) 0.029(6)
C22 0.063(7) 0.039(6) 0.030(5) 0.004(5) -0.007(5) 0.021(6)
C23 0.034(5) 0.043(6) 0.039(6) 0.008(5) 0.006(5) 0.005(5)
C24 0.023(4) 0.029(5) 0.034(5) 0.006(4) 0.006(4) 0.006(4)
C25 0.026(5) 0.031(5) 0.034(5) -0.002(4) 0.003(4) 0.010(4)
C26 0.047(6) 0.048(6) 0.029(5) -0.006(5) -0.004(4) 0.028(5)
C27 0.045(7) 0.078(9) 0.050(7) -0.005(6) -0.013(6) 0.036(7)
C28 0.037(6) 0.091(11) 0.062(9) -0.009(8) -0.010(6) 0.032(7)
C29 0.028(6) 0.062(8) 0.072(9) -0.003(7) 0.008(6) 0.012(5)
C30 0.034(5) 0.049(6) 0.035(6) 0.006(5) 0.003(4) 0.014(5)
C31 0.032(5) 0.024(5) 0.031(5) -0.004(4) 0.007(4) 0.008(4)
C32 0.027(5) 0.035(6) 0.040(6) -0.012(5) -0.011(4) 0.001(4)
C33 0.054(7) 0.013(4) 0.054(7) -0.013(5) -0.012(5) -0.002(4)
C34 0.064(8) 0.039(6) 0.051(7) 0.014(6) -0.007(6) 0.005(6)
C35 0.058(7) 0.046(7) 0.061(8) 0.004(6) -0.011(6) 0.026(6)
C36 0.044(6) 0.028(5) 0.033(5) 0.000(4) -0.005(4) 0.012(4)
C37 0.030(5) 0.028(5) 0.021(4) -0.006(4) 0.004(4) 0.005(4)
C38 0.037(6) 0.050(6) 0.030(5) 0.003(5) 0.005(4) 0.018(5)
C39 0.030(6) 0.070(8) 0.049(7) -0.002(6) 0.003(5) 0.017(6)
C40 0.040(6) 0.059(8) 0.034(6) 0.001(5) 0.010(5) -0.002(5)
C41 0.057(7) 0.042(7) 0.047(7) 0.003(5) 0.010(6) 0.008(6)
C42 0.043(6) 0.040(6) 0.036(6) -0.001(5) 0.017(5) 0.010(5)
C43 0.036(5) 0.027(5) 0.028(5) 0.007(4) 0.008(4) 0.012(4)
C44 0.041(6) 0.050(7) 0.029(5) -0.002(5) 0.005(4) 0.012(5)
C45 0.069(8) 0.053(7) 0.050(7) -0.001(6) -0.008(6) 0.036(7)
C46 0.074(9) 0.061(8) 0.032(6) 0.003(6) -0.012(6) 0.022(7)
C47 0.060(7) 0.058(7) 0.023(5) -0.007(5) 0.007(5) 0.012(6)
C48 0.042(6) 0.050(7) 0.033(6) 0.002(5) 0.008(5) 0.015(5)
C49 0.044(6) 0.037(5) 0.020(5) 0.006(4) 0.010(4) 0.023(5)
C50 0.062(7) 0.057(7) 0.036(6) 0.009(5) 0.011(5) 0.030(6)
C51 0.083(10) 0.088(11) 0.048(7) 0.024(7) 0.021(7) 0.065(9)
C52 0.081(10) 0.068(10) 0.084(11) 0.035(8) 0.038(9) 0.056(9)
C53 0.052(7) 0.031(6) 0.094(11) 0.017(6) 0.028(7) 0.023(5)
C54 0.035(5) 0.035(6) 0.058(7) 0.013(5) 0.022(5) 0.012(5)
C55 0.027(5) 0.037(6) 0.044(6) -0.008(5) 0.002(4) 0.004(4)
C56 0.033(5) 0.046(7) 0.049(7) -0.003(5) 0.001(5) 0.004(5)
C57 0.043(7) 0.073(9) 0.054(8) -0.008(7) 0.007(6) 0.000(7)
C58 0.027(6) 0.085(11) 0.077(10) -0.036(9) -0.005(6) 0.009(7)
C59 0.037(6) 0.057(8) 0.090(11) -0.019(8) 0.007(7) 0.017(6)
C60 0.022(5) 0.043(6) 0.057(7) -0.006(5) 0.003(5) 0.001(4)
C61 0.029(5) 0.040(6) 0.042(6) -0.001(5) 0.006(4) 0.011(4)
C62 0.044(6) 0.050(7) 0.048(7) -0.003(5) -0.011(5) 0.025(5)
C63 0.041(7) 0.113(13) 0.050(8) 0.027(8) -0.004(6) 0.031(8)
C64 0.043(7) 0.068(9) 0.095(12) 0.035(9) 0.006(7) 0.025(7)
C65 0.043(7) 0.046(7) 0.084(10) 0.022(7) 0.011(6) 0.020(6)
C66 0.042(6) 0.044(6) 0.042(6) 0.001(5) 0.003(5) 0.016(5)
C67 0.041(6) 0.030(5) 0.040(6) 0.002(4) -0.004(5) 0.015(4)
C68 0.051(7) 0.053(7) 0.048(7) -0.001(6) -0.004(6) 0.015(6)
C69 0.070(9) 0.070(9) 0.039(7) 0.002(6) -0.006(6) 0.012(7)
C70 0.089(11) 0.054(8) 0.053(8) 0.003(6) -0.022(7) 0.027(8)
C71 0.079(9) 0.031(6) 0.069(9) 0.004(6) -0.039(8) 0.001(6)
C72 0.062(8) 0.032(6) 0.050(7) 0.012(5) -0.016(6) -0.001(5)
Cl1 0.0450(15) 0.0476(16) 0.0519(16) 0.0105(13) 0.0042(12) 0.0185(13)
O1 0.065(7) 0.063(7) 0.131(11) 0.006(7) -0.022(7) -0.002(5)
O2 0.058(6) 0.109(9) 0.060(6) 0.020(6) 0.014(5) -0.001(6)
O3 0.082(7) 0.093(8) 0.069(7) 0.032(6) -0.003(6) 0.034(6)
O4 0.160(13) 0.150(13) 0.072(8) -0.008(8) -0.011(8) 0.124(12)
C73 0.055(8) 0.069(9) 0.061(8) 0.030(7) 0.005(6) 0.019(7)
Cl2 0.116(4) 0.086(3) 0.096(3) -0.015(3) 0.001(3) 0.043(3)
Cl3 0.178(5) 0.199(5) 0.200(5) 0.030(4) 0.037(4) 0.100(4)
C74 0.103(13) 0.060(10) 0.100(14) -0.006(9) 0.041(11) 0.027(9)
Cl4 0.119(3) 0.076(3) 0.119(3) 0.007(2) 0.050(3) 0.027(2)
Cl5 0.080(3) 0.083(3) 0.136(5) -0.017(3) 0.006(3) 0.020(2)
C75 0.106(13) 0.104(13) 0.106(13) 0.003(5) 0.008(5) 0.043(7)
Cl6 0.138(4) 0.116(4) 0.163(4) 0.003(3) 0.034(3) 0.040(3)

loop_
_atom_type_symbol
_atom_type_description
_atom_type_scat_dispersion_real
_atom_type_scat_dispersion_imag
_atom_type_scat_source
C C 0.0033 0.0016 'International Tables Vol C Tables 4.2.6.8 and 6.1.1.4'
H H 0.0000 0.0000 'International Tables Vol C Tables 4.2.6.8 and 6.1.1.4'
O O 0.0106 0.0060 'International Tables Vol C Tables 4.2.6.8 and 6.1.1.4'
F F 0.0171 0.0103 'International Tables Vol C Tables 4.2.6.8 and 6.1.1.4'
P P 0.1023 0.0942 'International Tables Vol C Tables 4.2.6.8 and 6.1.1.4'
Cl Cl 0.1484 0.1585 'International Tables Vol C Tables 4.2.6.8 and 6.1.1.4'
Ag Ag -0.8971 1.1015 'International Tables Vol C Tables 4.2.6.8 and 6.1.1.4'
Pt Pt -1.7033 8.3905 'International Tables Vol C Tables 4.2.6.8 and 6.1.1.4'

loop_
_geom_angle_atom_site_label_1
_geom_angle_atom_site_label_2
_geom_angle_atom_site_label_3
_geom_angle
_geom_angle_site_symmetry_1
_geom_angle_site_symmetry_3
_geom_angle_publ_flag
P2 Pt1 P3 107.96(8) . . ?
P2 Pt1 P1 110.31(8) . . ?
P3 Pt1 P1 141.33(9) . . ?
P2 Pt1 Pt2 54.39(6) . . ?
P3 Pt1 Pt2 161.21(6) . . ?
P1 Pt1 Pt2 55.94(6) . . ?
P2 Pt1 Ag 174.78(6) . . ?
P3 Pt1 Ag 77.17(6) . . ?
P1 Pt1 Ag 64.49(6) . . ?
Pt2 Pt1 Ag 120.40(2) . . ?
C1 Pt2 C7 84.1(4) . . ?
C1 Pt2 P2 87.5(3) . . ?
C7 Pt2 P2 171.6(2) . . ?
C1 Pt2 P1 166.8(3) . . ?
C7 Pt2 P1 83.0(2) . . ?
P2 Pt2 P1 105.32(8) . . ?
C1 Pt2 Pt1 139.9(3) . . ?
C7 Pt2 Pt1 135.9(2) . . ?
P2 Pt2 Pt1 52.45(6) . . ?
P1 Pt2 Pt1 52.90(5) . . ?
P4 Ag P1 127.50(8) . . ?
P4 Ag Pt1 176.39(7) . . ?
P1 Ag Pt1 50.01(5) . . ?
C19 P1 C13 111.9(4) . . ?
C19 P1 Pt1 120.5(3) . . ?
C13 P1 Pt1 122.0(3) . . ?
C19 P1 Pt2 114.1(3) . . ?
C13 P1 Pt2 109.0(3) . . ?
Pt1 P1 Pt2 71.16(7) . . ?
C19 P1 Ag 87.0(3) . . ?
C13 P1 Ag 95.8(3) . . ?
Pt1 P1 Ag 65.50(6) . . ?
Pt2 P1 Ag 136.61(10) . . ?
C25 P2 C31 108.3(5) . . ?
C25 P2 Pt1 120.8(3) . . ?
C31 P2 Pt1 117.5(3) . . ?
C25 P2 Pt2 117.6(3) . . ?
C31 P2 Pt2 116.2(3) . . ?
Pt1 P2 Pt2 73.16(7) . . ?
C49 P3 C43 110.1(4) . . ?
C49 P3 C37 106.5(5) . . ?
C43 P3 C37 102.5(4) . . ?
C49 P3 Pt1 104.9(3) . . ?
C43 P3 Pt1 115.7(3) . . ?
C37 P3 Pt1 116.8(3) . . ?
C67 P4 C61 107.2(5) . . ?
C67 P4 C55 105.0(5) . . ?
C61 P4 C55 105.8(5) . . ?
C67 P4 Ag 117.8(4) . . ?
C61 P4 Ag 112.3(3) . . ?
C55 P4 Ag 107.9(3) . . ?
C6 C1 C2 114.7(9) . . ?
C6 C1 Pt2 124.1(7) . . ?
C2 C1 Pt2 121.0(7) . . ?
F2 C2 C1 121.3(9) . . ?
F2 C2 C3 116.0(9) . . ?
C1 C2 C3 122.7(10) . . ?
F3 C3 C4 120.1(10) . . ?
F3 C3 C2 120.7(10) . . ?
C4 C3 C2 119.2(10) . . ?
F4 C4 C5 121.8(12) . . ?
F4 C4 C3 119.1(11) . . ?
C5 C4 C3 119.1(10) . . ?
F5 C5 C4 118.8(10) . . ?
F5 C5 C6 120.6(11) . . ?
C4 C5 C6 120.5(11) . . ?
F6 C6 C5 117.3(9) . . ?
F6 C6 C1 118.9(9) . . ?
C5 C6 C1 123.8(10) . . ?
C8 C7 C12 115.6(8) . . ?
C8 C7 Pt2 121.7(7) . . ?
C12 C7 Pt2 122.6(7) . . ?
F8 C8 C9 117.4(9) . . ?
F8 C8 C7 119.7(8) . . ?
C9 C8 C7 122.9(10) . . ?
F9 C9 C8 120.7(11) . . ?
F9 C9 C10 120.0(10) . . ?
C8 C9 C10 119.4(10) . . ?
F10 C10 C11 121.5(11) . . ?
F10 C10 C9 118.8(11) . . ?
C11 C10 C9 119.7(9) . . ?
F11 C11 C12 121.5(11) . . ?
F11 C11 C10 119.1(10) . . ?
C12 C11 C10 119.3(10) . . ?
F12 C12 C11 116.5(9) . . ?
F12 C12 C7 120.4(9) . . ?
C11 C12 C7 123.1(9) . . ?
C14 C13 C18 120.3(9) . . ?
C14 C13 P1 115.9(7) . . ?
C18 C13 P1 123.6(7) . . ?
C13 C14 C15 119.2(10) . . ?
C16 C15 C14 120.7(11) . . ?
C15 C16 C17 119.4(10) . . ?
C18 C17 C16 121.2(10) . . ?
C17 C18 C13 119.1(10) . . ?
C24 C19 C20 118.9(9) . . ?
C24 C19 P1 124.7(7) . . ?
C20 C19 P1 116.4(7) . . ?
C21 C20 C19 120.0(10) . . ?
C20 C21 C22 121.1(10) . . ?
C21 C22 C23 118.7(10) . . ?
C24 C23 C22 120.7(10) . . ?
C23 C24 C19 120.5(9) . . ?
C26 C25 C30 119.1(9) . . ?
C26 C25 P2 118.2(8) . . ?
C30 C25 P2 122.5(8) . . ?
C25 C26 C27 120.0(11) . . ?
C28 C27 C26 120.7(12) . . ?
C27 C28 C29 118.8(11) . . ?
C30 C29 C28 120.4(11) . . ?
C29 C30 C25 120.9(11) . . ?
C32 C31 C36 120.7(9) . . ?
C32 C31 P2 123.2(8) . . ?
C36 C31 P2 116.1(7) . . ?
C31 C32 C33 118.8(9) . . ?
C34 C33 C32 120.9(10) . . ?
C33 C34 C35 120.9(11) . . ?
C34 C35 C36 120.1(11) . . ?
C35 C36 C31 118.5(10) . . ?
C38 C37 C42 118.9(9) . . ?
C38 C37 P3 124.6(8) . . ?
C42 C37 P3 116.4(7) . . ?
C37 C38 C39 119.8(11) . . ?
C40 C39 C38 121.1(11) . . ?
C39 C40 C41 119.2(11) . . ?
C42 C41 C40 120.8(12) . . ?
C41 C42 C37 120.3(11) . . ?
C44 C43 C48 119.5(10) . . ?
C44 C43 P3 118.9(7) . . ?
C48 C43 P3 121.4(8) . . ?
C45 C44 C43 119.6(10) . . ?
C46 C45 C44 120.9(12) . . ?
C45 C46 C47 120.2(11) . . ?
C46 C47 C48 120.0(11) . . ?
C47 C48 C43 119.6(11) . . ?
C50 C49 C54 118.7(10) . . ?
C50 C49 P3 117.7(8) . . ?
C54 C49 P3 122.9(8) . . ?
C49 C50 C51 120.7(13) . . ?
C52 C51 C50 120.3(14) . . ?
C51 C52 C53 119.9(12) . . ?
C52 C53 C54 120.7(13) . . ?
C53 C54 C49 119.6(12) . . ?
C56 C55 C60 119.0(10) . . ?
C56 C55 P4 124.7(9) . . ?
C60 C55 P4 116.4(8) . . ?
C55 C56 C57 120.7(13) . . ?
C58 C57 C56 118.6(14) . . ?
C59 C58 C57 121.0(13) . . ?
C58 C59 C60 120.4(14) . . ?
C59 C60 C55 120.3(12) . . ?
C62 C61 C66 120.1(10) . . ?
C62 C61 P4 118.7(8) . . ?
C66 C61 P4 121.0(9) . . ?
C61 C62 C63 119.8(12) . . ?
C62 C63 C64 119.9(12) . . ?
C65 C64 C63 121.0(13) . . ?
C64 C65 C66 119.9(14) . . ?
C61 C66 C65 119.2(12) . . ?
C68 C67 C72 118.4(11) . . ?
C68 C67 P4 119.9(8) . . ?
C72 C67 P4 121.7(9) . . ?
C69 C68 C67 120.7(12) . . ?
C70 C69 C68 120.5(14) . . ?
C69 C70 C71 119.6(13) . . ?
C72 C71 C70 120.3(12) . . ?
C71 C72 C67 120.3(12) . . ?
O2 Cl1 O1 110.4(8) . . ?
O2 Cl1 O4 109.9(9) . . ?
O1 Cl1 O4 107.2(9) . . ?
O2 Cl1 O3 109.1(7) . . ?
O1 Cl1 O3 111.0(7) . . ?
O4 Cl1 O3 109.2(7) . . ?
Cl3 C73 Cl2 113.0(8) . . ?
Cl5 C74 Cl4 110.9(9) . . ?
Cl6 C75 Cl6 110.8(15) . 2_766 ?
Cl6 C75 C75 57.1(10) . 2_766 ?
Cl6 C75 C75 53.7(10) 2_766 2_766 ?
C75 Cl6 C75 69.2(15) . 2_766 ?

loop_
_geom_bond_atom_site_label_1
_geom_bond_atom_site_label_2
_geom_bond_distance
_geom_bond_site_symmetry_2
_geom_bond_publ_flag
Pt1 P2 2.241(2) . ?
Pt1 P3 2.252(2) . ?
Pt1 P1 2.280(2) . ?
Pt1 Pt2 2.7052(5) . ?
Pt1 Ag 2.7076(9) . ?
Pt2 C1 2.061(10) . ?
Pt2 C7 2.094(9) . ?
Pt2 P2 2.298(2) . ?
Pt2 P1 2.368(2) . ?
Ag P4 2.402(3) . ?
Ag P1 2.686(2) . ?
P1 C19 1.810(10) . ?
P1 C13 1.810(9) . ?
P2 C25 1.801(10) . ?
P2 C31 1.822(10) . ?
P3 C49 1.816(10) . ?
P3 C43 1.820(10) . ?
P3 C37 1.821(9) . ?
P4 C67 1.792(11) . ?
P4 C61 1.820(11) . ?
P4 C55 1.827(10) . ?
C1 C6 1.388(14) . ?
C1 C2 1.390(14) . ?
C2 F2 1.334(12) . ?
C2 C3 1.405(14) . ?
C3 F3 1.342(12) . ?
C3 C4 1.388(17) . ?
C4 F4 1.347(13) . ?
C4 C5 1.360(18) . ?
C5 F5 1.350(13) . ?
C5 C6 1.372(15) . ?
C6 F6 1.355(12) . ?
C7 C8 1.376(13) . ?
C7 C12 1.400(14) . ?
C8 F8 1.348(11) . ?
C8 C9 1.371(14) . ?
C9 F9 1.356(13) . ?
C9 C10 1.390(17) . ?
C10 F10 1.348(12) . ?
C10 C11 1.372(17) . ?
C11 F11 1.340(13) . ?
C11 C12 1.366(14) . ?
C12 F12 1.347(11) . ?
C13 C14 1.389(14) . ?
C13 C18 1.399(13) . ?
C14 C15 1.398(15) . ?
C15 C16 1.379(17) . ?
C16 C17 1.382(17) . ?
C17 C18 1.382(14) . ?
C19 C24 1.388(12) . ?
C19 C20 1.428(14) . ?
C20 C21 1.364(15) . ?
C21 C22 1.387(17) . ?
C22 C23 1.417(16) . ?
C23 C24 1.369(15) . ?
C25 C26 1.381(14) . ?
C25 C30 1.389(14) . ?
C26 C27 1.395(15) . ?
C27 C28 1.372(19) . ?
C28 C29 1.403(19) . ?
C29 C30 1.361(16) . ?
C31 C32 1.371(13) . ?
C31 C36 1.403(14) . ?
C32 C33 1.393(16) . ?
C33 C34 1.355(17) . ?
C34 C35 1.362(17) . ?
C35 C36 1.397(15) . ?
C37 C38 1.379(14) . ?
C37 C42 1.407(15) . ?
C38 C39 1.395(16) . ?
C39 C40 1.373(19) . ?
C40 C41 1.379(18) . ?
C41 C42 1.374(16) . ?
C43 C44 1.398(15) . ?
C43 C48 1.404(14) . ?
C44 C45 1.385(16) . ?
C45 C46 1.377(18) . ?
C46 C47 1.383(19) . ?
C47 C48 1.399(16) . ?
C49 C50 1.373(16) . ?
C49 C54 1.415(15) . ?
C50 C51 1.388(17) . ?
C51 C52 1.37(2) . ?
C52 C53 1.38(2) . ?
C53 C54 1.378(16) . ?
C55 C56 1.360(16) . ?
C55 C60 1.401(16) . ?
C56 C57 1.417(17) . ?
C57 C58 1.37(2) . ?
C58 C59 1.36(2) . ?
C59 C60 1.371(17) . ?
C61 C62 1.377(16) . ?
C61 C66 1.404(15) . ?
C62 C63 1.391(19) . ?
C63 C64 1.40(2) . ?
C64 C65 1.35(2) . ?
C65 C66 1.414(16) . ?
C67 C68 1.395(17) . ?
C67 C72 1.402(15) . ?
C68 C69 1.391(18) . ?
C69 C70 1.36(2) . ?
C70 C71 1.41(2) . ?
C71 C72 1.375(18) . ?
Cl1 O2 1.392(10) . ?
Cl1 O1 1.408(11) . ?
Cl1 O4 1.427(11) . ?
Cl1 O3 1.428(10) . ?
C73 Cl3 1.621(16) . ?
C73 Cl2 1.816(16) . ?
C74 Cl5 1.725(18) . ?
C74 Cl4 1.761(17) . ?
C75 Cl6 1.710(19) . ?
C75 Cl6 1.781(19) 2_766 ?
C75 C75 1.98(5) 2_766 ?
Cl6 C75 1.781(19) 2_766 ?
